data_4505673
loop_
_publ_author_name
'Pigge, F. Christopher'
'Burgard, Michael D.'
'Rath, Nigam P.'

_publ_section_title
;
 1,3,5-Triaroylbenzenes as Ligands:&#x2009; Synthesis and Characterization
 of Three New Coordination Polymers from the Tritopic Ligand
 1,3,5-Tris(4,4&#x2018;,4&#x2018;&#x2009;&#x2018;-tricyanobenzoyl)benzene
 and Ag(I)X (X = OSO2CF3, BF4, or PF6)
;
_journal_issue 3
_journal_name_full 'Crystal Growth &amp; Design'
_journal_page_first 331
_journal_paper_doi 10.1021/cg025614p
_journal_volume 3
_journal_year 2003
_chemical_formula_sum 'C36 H27 Ag F6 N3 O5 P'
_chemical_formula_weight 834.45
_chemical_name_systematic
; 
 ? 
;
_space_group_IT_number 4
_symmetry_cell_setting monoclinic
_symmetry_space_group_name_Hall 'P 2yb'
_symmetry_space_group_name_H-M 'P 1 21 1'
_atom_sites_solution_hydrogens geom
_atom_sites_solution_primary direct
_atom_sites_solution_secondary difmap
_audit_creation_method SHELXL-97
_cell_angle_alpha 90.00
_cell_angle_beta 103.267(2)
_cell_angle_gamma 90.00
_cell_formula_units_Z 2
_cell_length_a 8.1274(2)
_cell_length_b 15.7754(6)
_cell_length_c 14.0542(5)
_cell_measurement_reflns_used 5713
_cell_measurement_temperature 140(2)
_cell_measurement_theta_max 29.31
_cell_measurement_theta_min 2.58
_cell_volume 1753.84(10)
_computing_cell_refinement 'Bruker SMART'
_computing_data_collection 'Bruker SMART'
_computing_data_reduction 'Bruker SAINT'
_computing_molecular_graphics 'Bruker-SHELXTL (Sheldrick, 2001)'
_computing_publication_material 'Bruker-SHELXTL (Sheldrick, 2001)'
_computing_structure_refinement 'Bruker-SHELXTL (Sheldrick, 2001)'
_computing_structure_solution 'Bruker-SHELXTL (Sheldrick, 2001)'
_diffrn_ambient_temperature 140(2)
_diffrn_measured_fraction_theta_full 0.974
_diffrn_measured_fraction_theta_max 0.974
_diffrn_measurement_device_type 'CCD area detector'
_diffrn_measurement_method 'phi and omega scans'
_diffrn_radiation_monochromator graphite
_diffrn_radiation_source 'normal-focus sealed tube'
_diffrn_radiation_type MoK\a
_diffrn_radiation_wavelength 0.71073
_diffrn_reflns_av_R_equivalents 0.0213
_diffrn_reflns_av_sigmaI/netI 0.0444
_diffrn_reflns_limit_h_max 10
_diffrn_reflns_limit_h_min -7
_diffrn_reflns_limit_k_max 20
_diffrn_reflns_limit_k_min -20
_diffrn_reflns_limit_l_max 18
_diffrn_reflns_limit_l_min -17
_diffrn_reflns_number 16791
_diffrn_reflns_theta_full 27.50
_diffrn_reflns_theta_max 27.50
_diffrn_reflns_theta_min 1.97
_exptl_absorpt_coefficient_mu 0.699
_exptl_absorpt_correction_T_max 0.9334
_exptl_absorpt_correction_T_min 0.8177
_exptl_absorpt_correction_type empirical
_exptl_absorpt_process_details sadabs
_exptl_crystal_colour colorless
_exptl_crystal_density_diffrn 1.580
_exptl_crystal_density_meas ?
_exptl_crystal_density_method 'not measured'
_exptl_crystal_description plate
_exptl_crystal_F_000 840
_exptl_crystal_size_max 0.30
_exptl_crystal_size_mid 0.18
_exptl_crystal_size_min 0.10
_refine_diff_density_max 1.055
_refine_diff_density_min -1.570
_refine_diff_density_rms 0.101
_refine_ls_abs_structure_details 'Flack H D (1983), Acta Cryst. A39, 876-881'
_refine_ls_abs_structure_Flack 0.27(6)
_refine_ls_extinction_method none
_refine_ls_goodness_of_fit_ref 1.059
_refine_ls_hydrogen_treatment mixed
_refine_ls_matrix_type full
_refine_ls_number_parameters 466
_refine_ls_number_reflns 7629
_refine_ls_number_restraints 1
_refine_ls_restrained_S_all 1.059
_refine_ls_R_factor_all 0.1072
_refine_ls_R_factor_gt 0.0700
_refine_ls_shift/su_max 0.000
_refine_ls_shift/su_mean 0.000
_refine_ls_structure_factor_coef Fsqd
_refine_ls_weighting_details 'calc w=1/[\s^2^(Fo^2^)+(0.0751P)^2^+5.1061P] where P=(Fo^2^+2Fc^2^)/3'
_refine_ls_weighting_scheme calc
_refine_ls_wR_factor_gt 0.1703
_refine_ls_wR_factor_ref 0.1988
_reflns_number_gt 5225
_reflns_number_total 7629
_reflns_threshold_expression >2sigma(I)
_cod_data_source_file cg025614psi20021201_075800.cif
_cod_data_source_block cmpd6
_cod_depositor_comments
;
The following automatic conversions were performed:

'_symmetry_cell_setting' value 'Monoclinic' changed to 'monoclinic'
according to /home/saulius/struct/CIF-dictionaries/cif_core.dic
dictionary named 'cif_core.dic' version 2.4.1 from 2010-06-29.

Automatic conversion script
Id: cif_fix_values 1715 2011-07-08 13:25:40Z adriana 

The following automatic conversions were performed:

'_exptl_crystal_density_meas' value 'no' was changed to '?' - the
value is perceived as not measured.

Automatic conversion script
Id: cif_fix_values 3008 2015-01-20 13:52:24Z robertas 
;
_cod_original_sg_symbol_H-M P2~1~
_cod_database_code 4505673

loop_
_symmetry_equiv_pos_as_xyz
'x, y, z'
'-x, y+1/2, -z'

loop_
_atom_site_label
_atom_site_type_symbol
_atom_site_fract_x
_atom_site_fract_y
_atom_site_fract_z
_atom_site_U_iso_or_equiv
_atom_site_adp_type
_atom_site_occupancy
_atom_site_symmetry_multiplicity
_atom_site_calc_flag
_atom_site_refinement_flags
_atom_site_disorder_group
Ag1 Ag 0.4519(4) 0.99269(11) -0.49885(11) 0.0650(6) Uani 0.50 1 d P 1
Ag1' Ag 0.5483(4) 0.96827(13) -0.50177(12) 0.0680(7) Uani 0.50 1 d P 2
P1 P 0.10187(15) 0.7308(2) 0.04822(9) 0.0326(3) Uani 1 1 d . .
F1 F 0.1593(7) 0.8017(4) -0.0189(5) 0.0523(16) Uani 1 1 d . .
F2 F 0.1537(7) 0.6586(4) -0.0186(4) 0.0507(16) Uani 1 1 d . .
F3 F 0.0464(7) 0.8028(4) 0.1153(4) 0.0542(17) Uani 1 1 d . .
F4 F 0.0464(7) 0.6600(4) 0.1160(4) 0.0499(16) Uani 1 1 d . .
F5 F -0.0840(3) 0.7286(5) -0.0203(2) 0.0375(7) Uani 1 1 d . .
F6 F 0.2886(4) 0.7302(6) 0.1167(3) 0.0693(13) Uani 1 1 d . .
N1 N 0.5557(14) 0.9547(6) -0.3446(6) 0.057(3) Uani 1 1 d . .
N2 N 0.5674(13) 0.5097(6) -0.3438(6) 0.056(3) Uani 1 1 d . .
N3 N -0.1920(19) 0.5552(11) 0.4836(9) 0.143(7) Uani 1 1 d . .
O1 O 0.7689(11) 0.9470(5) 0.2052(5) 0.053(2) Uani 1 1 d . .
O2 O 0.7702(10) 0.5117(5) 0.2020(5) 0.056(2) Uani 1 1 d . .
O3 O 0.6029(10) 0.7939(5) 0.4803(4) 0.081(2) Uani 1 1 d . .
O5 O 0.2105(5) 0.7317(6) 0.7488(3) 0.0501(10) Uani 1 1 d . .
O4 O 0.247(2) 0.9033(11) -0.4967(9) 0.192(7) Uani 1 1 d . .
C1 C 0.5820(14) 0.9414(7) -0.2584(8) 0.047(3) Uani 1 1 d . .
C2 C 0.6150(13) 0.9276(6) -0.1591(7) 0.040(2) Uani 1 1 d . .
C3 C 0.5120(12) 0.8675(6) -0.1203(6) 0.034(2) Uani 1 1 d . .
H3B H 0.4233 0.8371 -0.1623 0.041 Uiso 1 1 calc R .
C4 C 0.5474(11) 0.8560(6) -0.0206(6) 0.033(2) Uani 1 1 d . .
H4A H 0.4826 0.8164 0.0064 0.039 Uiso 1 1 calc R .
C5 C 0.6714(10) 0.8994(6) 0.0394(6) 0.0286(19) Uani 1 1 d . .
C6 C 0.7676(11) 0.9571(6) 0.0034(6) 0.034(2) Uani 1 1 d . .
H6A H 0.8560 0.9862 0.0472 0.040 Uiso 1 1 calc R .
C7 C 0.7371(10) 0.9739(6) -0.0982(5) 0.0306(19) Uani 1 1 d . .
H7A H 0.7995 1.0160 -0.1231 0.037 Uiso 1 1 calc R .
C8 C 0.7139(11) 0.8913(6) 0.1493(7) 0.035(2) Uani 1 1 d . .
C9 C 0.6813(11) 0.8057(6) 0.1912(6) 0.037(2) Uani 1 1 d . .
C10 C 0.6965(6) 0.7336(8) 0.1471(3) 0.0291(10) Uani 1 1 d . .
H10A H 0.7279 0.7335 0.0861 0.035 Uiso 1 1 calc R .
C11 C 0.6648(8) 0.6538(6) 0.1924(6) 0.0276(19) Uani 1 1 d . .
C12 C 0.6216(12) 0.6538(7) 0.2765(6) 0.043(2) Uani 1 1 d . .
H12A H 0.6108 0.6013 0.3075 0.051 Uiso 1 1 calc R .
C13 C 0.5906(6) 0.7302(9) 0.3224(3) 0.0382(11) Uani 1 1 d . .
C14 C 0.6199(11) 0.8063(7) 0.2818(6) 0.037(2) Uani 1 1 d . .
H14A H 0.6009 0.8583 0.3116 0.045 Uiso 1 1 calc R .
C15 C 0.7061(13) 0.5731(6) 0.1501(6) 0.037(2) Uani 1 1 d . .
C16 C 0.6800(11) 0.5599(6) 0.0421(6) 0.0291(19) Uani 1 1 d . .
C17 C 0.5498(11) 0.6070(6) -0.0230(7) 0.033(2) Uani 1 1 d . .
H17A H 0.4835 0.6470 0.0023 0.040 Uiso 1 1 calc R .
C18 C 0.5214(12) 0.5935(7) -0.1236(7) 0.039(2) Uani 1 1 d . .
H18A H 0.4370 0.6251 -0.1673 0.047 Uiso 1 1 calc R .
C19 C 0.6124(10) 0.5365(6) -0.1579(6) 0.030(2) Uani 1 1 d . .
C20 C 0.7432(11) 0.4889(7) -0.0945(7) 0.040(2) Uani 1 1 d . .
H20A H 0.8108 0.4511 -0.1219 0.048 Uiso 1 1 calc R .
C21 C 0.7713(10) 0.4969(7) 0.0026(6) 0.033(2) Uani 1 1 d . .
H21A H 0.8505 0.4613 0.0445 0.040 Uiso 1 1 calc R .
C22 C 0.5851(13) 0.5221(6) -0.2653(6) 0.040(2) Uani 1 1 d . .
C23 C 0.5321(8) 0.7253(11) 0.4164(4) 0.0534(19) Uani 1 1 d . .
C24 C 0.3827(6) 0.6943(3) 0.4279(3) 0.0383(15) Uani 1 1 d G .
C25 C 0.2617(7) 0.6651(4) 0.3480(3) 0.0454(17) Uani 1 1 d G .
H25A H 0.2770 0.6734 0.2837 0.054 Uiso 1 1 calc R .
C26 C 0.1184(8) 0.6237(5) 0.3623(4) 0.124(7) Uani 1 1 d G .
H26A H 0.0357 0.6038 0.3078 0.148 Uiso 1 1 calc R .
C27 C 0.0960(8) 0.6115(6) 0.4565(5) 0.215(16) Uani 1 1 d G .
C28 C 0.2169(9) 0.6407(5) 0.5364(3) 0.062(2) Uani 1 1 d G .
H28A H 0.2016 0.6324 0.6007 0.075 Uiso 1 1 calc R .
C29 C 0.3603(7) 0.6821(4) 0.5221(3) 0.054(2) Uani 1 1 d G .
H29A H 0.4430 0.7021 0.5766 0.065 Uiso 1 1 calc R .
C30 C -0.041(2) 0.5822(10) 0.4792(10) 0.105(6) Uani 1 1 d . .
C31 C 0.1086(15) 0.8625(9) -0.5480(5) 0.076(4) Uani 1 1 d . .
C32 C 0.1157(16) 0.8518(12) -0.6484(8) 0.111(6) Uani 1 1 d . .
H32A H 0.2303 0.8350 -0.6518 0.166 Uiso 1 1 calc R .
H32B H 0.0862 0.9053 -0.6835 0.166 Uiso 1 1 calc R .
H32C H 0.0355 0.8077 -0.6784 0.166 Uiso 1 1 calc R .
C33 C -0.078(4) 0.8836(18) -0.5291(11) 0.25(2) Uani 1 1 d . .
H33A H -0.0701 0.8880 -0.4586 0.373 Uiso 1 1 calc R .
H33B H -0.1565 0.8381 -0.5565 0.373 Uiso 1 1 calc R .
H33C H -0.1185 0.9374 -0.5607 0.373 Uiso 1 1 calc R .
C34 C 0.0619(8) 0.7297(9) 0.7514(4) 0.0434(13) Uani 1 1 d . .
C35 C -0.0265(15) 0.6478(8) 0.7533(8) 0.061(3) Uani 1 1 d . .
H35A H 0.0521 0.6011 0.7512 0.091 Uiso 1 1 calc R .
H35B H -0.1222 0.6442 0.6965 0.091 Uiso 1 1 calc R .
H35C H -0.0677 0.6439 0.8134 0.091 Uiso 1 1 calc R .
C36 C -0.0385(18) 0.8089(9) 0.7521(9) 0.074(4) Uani 1 1 d . .
H36A H 0.0344 0.8583 0.7515 0.111 Uiso 1 1 calc R .
H36B H -0.0834 0.8102 0.8111 0.111 Uiso 1 1 calc R .
H36C H -0.1323 0.8101 0.6941 0.111 Uiso 1 1 calc R .

loop_
_atom_site_aniso_label
_atom_site_aniso_U_11
_atom_site_aniso_U_22
_atom_site_aniso_U_33
_atom_site_aniso_U_23
_atom_site_aniso_U_13
_atom_site_aniso_U_12
Ag1 0.1157(18) 0.0574(15) 0.0197(10) -0.0005(9) 0.0108(10) -0.0296(13)
Ag1' 0.1121(18) 0.0677(17) 0.0196(10) 0.0009(9) 0.0058(9) -0.0348(13)
P1 0.0205(6) 0.0501(7) 0.0279(6) 0.0000(15) 0.0069(4) 0.0011(13)
F1 0.043(3) 0.056(4) 0.062(4) 0.007(3) 0.019(3) -0.010(3)
F2 0.045(3) 0.065(4) 0.050(3) -0.001(3) 0.027(3) 0.017(3)
F3 0.035(3) 0.076(5) 0.054(4) -0.026(3) 0.017(3) -0.017(3)
F4 0.050(4) 0.059(4) 0.045(3) 0.022(3) 0.019(3) 0.001(3)
F5 0.0232(14) 0.0568(19) 0.0321(14) 0.004(3) 0.0054(11) -0.005(3)
F6 0.0178(16) 0.140(4) 0.048(2) -0.030(5) 0.0021(13) -0.007(4)
N1 0.099(8) 0.048(6) 0.024(4) 0.002(4) 0.017(4) 0.025(5)
N2 0.077(7) 0.057(7) 0.036(5) -0.006(4) 0.016(4) -0.014(5)
N3 0.142(12) 0.209(14) 0.079(7) 0.010(8) 0.028(7) -0.114(11)
O1 0.079(6) 0.053(5) 0.025(3) -0.003(3) 0.006(3) -0.008(4)
O2 0.075(6) 0.053(5) 0.035(4) 0.004(3) 0.002(3) 0.007(4)
O3 0.091(5) 0.114(5) 0.044(3) -0.034(3) 0.028(3) -0.040(4)
O5 0.045(2) 0.061(3) 0.044(2) 0.015(5) 0.0092(17) 0.012(4)
O4 0.191(15) 0.246(17) 0.112(9) -0.006(9) -0.023(9) -0.065(12)
C1 0.055(7) 0.040(6) 0.047(6) -0.006(5) 0.014(5) 0.006(5)
C2 0.059(6) 0.034(5) 0.032(5) 0.011(4) 0.021(4) 0.023(4)
C3 0.032(5) 0.037(5) 0.030(5) 0.005(4) 0.002(4) 0.008(4)
C4 0.034(5) 0.042(6) 0.023(4) 0.007(4) 0.008(4) 0.009(4)
C5 0.018(4) 0.041(5) 0.027(5) 0.008(4) 0.005(3) 0.003(3)
C6 0.028(4) 0.038(5) 0.033(4) -0.004(4) 0.004(3) -0.001(4)
C7 0.034(5) 0.035(5) 0.023(4) 0.007(4) 0.007(3) -0.001(4)
C8 0.023(4) 0.050(6) 0.037(5) -0.007(4) 0.015(4) 0.006(4)
C9 0.044(5) 0.043(5) 0.021(4) -0.002(4) 0.005(3) -0.001(4)
C10 0.018(2) 0.047(3) 0.022(2) -0.005(5) 0.0043(15) 0.009(4)
C11 0.004(3) 0.052(5) 0.027(4) -0.008(4) 0.003(2) -0.011(3)
C12 0.041(5) 0.056(7) 0.027(4) 0.003(4) -0.003(4) -0.022(4)
C13 0.031(3) 0.066(3) 0.018(2) 0.000(6) 0.0054(17) 0.006(6)
C14 0.037(5) 0.060(7) 0.018(4) 0.006(4) 0.014(3) 0.005(4)
C15 0.049(6) 0.041(6) 0.017(4) -0.003(4) -0.001(4) -0.004(4)
C16 0.023(4) 0.037(5) 0.026(4) 0.002(4) 0.005(3) -0.005(3)
C17 0.020(4) 0.038(6) 0.041(5) -0.002(4) 0.004(4) 0.006(4)
C18 0.030(5) 0.050(6) 0.031(5) 0.006(4) -0.007(4) 0.006(4)
C19 0.019(4) 0.049(6) 0.021(4) 0.005(4) 0.000(3) 0.000(4)
C20 0.035(5) 0.038(6) 0.051(5) -0.005(5) 0.020(4) -0.003(4)
C21 0.025(4) 0.041(5) 0.033(4) -0.008(4) 0.004(3) 0.003(4)
C22 0.057(6) 0.044(6) 0.018(4) -0.008(4) 0.007(4) -0.018(4)
C23 0.034(3) 0.103(6) 0.025(2) 0.001(6) 0.011(2) 0.009(7)
C24 0.053(4) 0.034(3) 0.028(3) -0.003(2) 0.009(3) 0.003(3)
C25 0.063(5) 0.042(4) 0.032(3) 0.001(3) 0.014(3) 0.000(3)
C26 0.115(13) 0.175(18) 0.091(11) 0.058(11) 0.046(10) -0.033(12)
C27 0.22(2) 0.18(2) 0.18(2) 0.121(17) -0.103(18) -0.124(19)
C28 0.093(7) 0.064(5) 0.036(4) 0.006(4) 0.027(4) -0.028(5)
C29 0.066(6) 0.056(5) 0.038(4) -0.001(3) 0.008(4) -0.013(4)
C30 0.106(10) 0.126(11) 0.092(9) 0.050(8) 0.040(8) -0.054(9)
C31 0.071(7) 0.136(11) 0.020(4) -0.001(5) 0.008(4) 0.053(7)
C32 0.066(9) 0.186(16) 0.064(7) -0.033(9) -0.019(6) -0.023(9)
C33 0.33(4) 0.33(4) 0.034(7) 0.064(14) -0.056(14) -0.19(3)
C34 0.042(3) 0.059(4) 0.028(2) 0.011(6) 0.006(2) 0.016(6)
C35 0.055(6) 0.073(8) 0.054(6) 0.008(6) 0.014(5) -0.027(6)
C36 0.084(9) 0.092(10) 0.049(7) 0.021(7) 0.022(6) 0.015(7)

loop_
_atom_type_symbol
_atom_type_description
_atom_type_scat_dispersion_real
_atom_type_scat_dispersion_imag
_atom_type_scat_source
C C 0.0033 0.0016 'International Tables Vol C Tables 4.2.6.8 and 6.1.1.4'
H H 0.0000 0.0000 'International Tables Vol C Tables 4.2.6.8 and 6.1.1.4'
N N 0.0061 0.0033 'International Tables Vol C Tables 4.2.6.8 and 6.1.1.4'
O O 0.0106 0.0060 'International Tables Vol C Tables 4.2.6.8 and 6.1.1.4'
F F 0.0171 0.0103 'International Tables Vol C Tables 4.2.6.8 and 6.1.1.4'
P P 0.1023 0.0942 'International Tables Vol C Tables 4.2.6.8 and 6.1.1.4'
Ag Ag -0.8971 1.1015 'International Tables Vol C Tables 4.2.6.8 and 6.1.1.4'

loop_
_geom_angle_atom_site_label_1
_geom_angle_atom_site_label_2
_geom_angle_atom_site_label_3
_geom_angle
_geom_angle_site_symmetry_1
_geom_angle_site_symmetry_3
O4 Ag1 N2 102.3(4) . 2_654
O4 Ag1 N1 86.1(4) . .
N2 Ag1 N1 159.9(5) 2_654 .
O4 Ag1 N3 64.7(7) . 2
N2 Ag1 N3 100.4(4) 2_654 2
N1 Ag1 N3 99.8(4) . 2
N1 Ag1' N2 154.3(5) . 2_654
F2 P1 F5 88.3(3) . .
F2 P1 F4 90.1(4) . .
F5 P1 F4 89.3(3) . .
F2 P1 F6 90.4(3) . .
F5 P1 F6 178.4(5) . .
F4 P1 F6 89.8(4) . .
F2 P1 F1 89.95(19) . .
F5 P1 F1 91.3(3) . .
F4 P1 F1 179.4(3) . .
F6 P1 F1 89.7(4) . .
F2 P1 F3 179.0(3) . .
F5 P1 F3 90.9(3) . .
F4 P1 F3 89.36(19) . .
F6 P1 F3 90.4(3) . .
F1 P1 F3 90.6(4) . .
C1 N1 Ag1' 170.3(9) . .
C1 N1 Ag1 166.7(8) . .
Ag1' N1 Ag1 22.98(9) . .
C22 N2 Ag1 175.3(9) . 2_644
C22 N2 Ag1' 161.7(9) . 2_644
Ag1 N2 Ag1' 22.82(10) 2_644 2_644
C30 N3 Ag1 174.0(15) . 2_545
C31 O4 Ag1 147.4(10) . .
N1 C1 C2 178.7(12) . .
C7 C2 C1 119.7(9) . .
C7 C2 C3 120.9(9) . .
C1 C2 C3 119.3(10) . .
C4 C3 C2 117.7(9) . .
C5 C4 C3 121.5(9) . .
C4 C5 C6 121.1(8) . .
C4 C5 C8 124.2(8) . .
C6 C5 C8 114.7(8) . .
C5 C6 C7 120.9(8) . .
C2 C7 C6 117.8(8) . .
O1 C8 C5 125.1(9) . .
O1 C8 C9 118.0(9) . .
C5 C8 C9 116.9(8) . .
C10 C9 C14 120.1(9) . .
C10 C9 C8 122.8(8) . .
C14 C9 C8 116.9(8) . .
C9 C10 C11 119.7(4) . .
C12 C11 C10 120.3(9) . .
C12 C11 C15 119.8(9) . .
C10 C11 C15 119.3(7) . .
C11 C12 C13 121.7(10) . .
C14 C13 C12 119.2(4) . .
C14 C13 C23 121.9(12) . .
C12 C13 C23 118.9(12) . .
C13 C14 C9 118.6(9) . .
O2 C15 C11 122.4(8) . .
O2 C15 C16 115.3(8) . .
C11 C15 C16 122.3(8) . .
C21 C16 C17 119.1(8) . .
C21 C16 C15 121.7(8) . .
C17 C16 C15 119.1(8) . .
C18 C17 C16 119.5(8) . .
C19 C18 C17 119.8(8) . .
C18 C19 C20 121.8(8) . .
C18 C19 C22 120.4(8) . .
C20 C19 C22 117.7(8) . .
C21 C20 C19 120.9(9) . .
C20 C21 C16 118.7(9) . .
N2 C22 C19 178.3(12) . .
C24 C23 O3 116.0(6) . .
C24 C23 C13 126.6(7) . .
O3 C23 C13 110.4(10) . .
C23 C24 C25 120.7(4) . .
C23 C24 C29 118.8(4) . .
C25 C24 C29 120.0 . .
C24 C25 C26 120.0 . .
C25 C26 C27 120.0 . .
C30 C27 C28 113.8(8) . .
C30 C27 C26 125.7(8) . .
C28 C27 C26 120.0 . .
C29 C28 C27 120.0 . .
C28 C29 C24 120.0 . .
N3 C30 C27 168.8(14) . .
O4 C31 C32 111.4(12) . .
O4 C31 C33 120.3(13) . .
C32 C31 C33 115.7(10) . .
O5 C34 C35 120.8(12) . .
O5 C34 C36 121.7(13) . .
C35 C34 C36 117.5(7) . .

loop_
_geom_bond_atom_site_label_1
_geom_bond_atom_site_label_2
_geom_bond_distance
_geom_bond_site_symmetry_2
Ag1 O4 2.190(15) .
Ag1 N2 2.197(8) 2_654
Ag1 N1 2.221(8) .
Ag1 N3 2.385(11) 2
Ag1' N1 2.207(8) .
Ag1' N2 2.254(9) 2_654
P1 F2 1.593(6) .
P1 F5 1.595(3) .
P1 F4 1.598(6) .
P1 F6 1.600(3) .
P1 F1 1.601(6) .
P1 F3 1.604(7) .
N1 C1 1.199(12) .
N2 C22 1.098(11) .
N2 Ag1 2.197(8) 2_644
N2 Ag1' 2.254(9) 2_644
N3 C30 1.312(16) .
N3 Ag1 2.385(11) 2_545
O1 C8 1.194(11) .
O2 C15 1.251(11) .
O3 C23 1.439(15) .
O5 C34 1.217(7) .
O4 C31 1.350(18) .
C1 C2 1.376(14) .
C2 C7 1.364(14) .
C2 C3 1.452(13) .
C3 C4 1.377(11) .
C4 C5 1.344(12) .
C5 C6 1.370(12) .
C5 C8 1.508(13) .
C6 C7 1.417(11) .
C8 C9 1.521(13) .
C9 C10 1.313(13) .
C9 C14 1.471(11) .
C10 C11 1.460(13) .
C11 C12 1.308(11) .
C11 C15 1.477(13) .
C12 C13 1.416(15) .
C13 C14 1.375(15) .
C13 C23 1.505(7) .
C15 C16 1.498(12) .
C16 C21 1.427(13) .
C16 C17 1.436(12) .
C17 C18 1.396(13) .
C18 C19 1.323(12) .
C19 C20 1.433(13) .
C19 C22 1.492(11) .
C20 C21 1.337(12) .
C23 C24 1.353(9) .
C24 C25 1.3900 .
C24 C29 1.3900 .
C25 C26 1.3900 .
C26 C27 1.3900 .
C27 C30 1.313(12) .
C27 C28 1.3900 .
C28 C29 1.3900 .
C31 C32 1.434(14) .
C31 C33 1.63(3) .
C34 C35 1.482(16) .
C34 C36 1.493(17) .
